data_1549016
loop_
_publ_author_name
'Banerjee, Samya'
'Soldevila-Barreda, Joan J'
'Wolny, Juliusz A.'
'Wootton, Christopher A.'
'Habtemariam, Abraha'
'Romero-Canel\'on, Isolda'
'Chen, Feng'
'Clarkson, Guy J.'
'Prokes, Ivan'
'Song, Lijiang'
'O'Connor, Peter B'
'Sch\"unemann, Volker'
'Sadler, Peter J.'

_publ_section_title
;
 New activation mechanism for half-sandwich organometallic anticancer
 complexes.
;
_journal_issue 12
_journal_name_full 'Chemical science'
_journal_page_first 3177
_journal_page_last 3185
_journal_paper_doi 10.1039/c7sc05058e
_journal_volume 9
_journal_year 2018
_chemical_formula_moiety 'C33 H33 Cl N2 Rh, F6 P, C3 H6 O'
_chemical_formula_sum 'C36 H39 Cl F6 N2 O P Rh'
_chemical_formula_weight 799.02
_space_group_crystal_system monoclinic
_space_group_IT_number 14
_space_group_name_Hall '-P 2yn'
_space_group_name_H-M_alt 'P 1 21/n 1'
_symmetry_space_group_name_Hall '-P 2yn'
_symmetry_space_group_name_H-M 'P 1 21/n 1'
_atom_sites_solution_hydrogens geom
_atom_sites_solution_primary direct
_audit_block_doi 10.5517/ccdc.csd.cc1jnp2y
_audit_creation_date 2014-11-24
_audit_creation_method
;
Olex2 1.2
(compiled 2014.11.21 svn.r3092 for OlexSys, GUI svn.r4949)
;
_audit_update_record
;
2015-08-22 deposited with the CCDC.
2018-02-19 downloaded from the CCDC.
;
_cell_angle_alpha 90
_cell_angle_beta 94.393(4)
_cell_angle_gamma 90
_cell_formula_units_Z 4
_cell_length_a 8.0233(4)
_cell_length_b 28.1842(13)
_cell_length_c 16.1096(8)
_cell_measurement_reflns_used 5345
_cell_measurement_temperature 150.00(10)
_cell_measurement_theta_max 28.9000
_cell_measurement_theta_min 2.8730
_cell_volume 3632.2(3)
_computing_cell_refinement
;
CrysAlisPro, Agilent Technologies,
Version 1.171.37.33 (release 27-03-2014 CrysAlis171 .NET)
(compiled Mar 27 2014,17:12:48)
;
_computing_data_collection
;
CrysAlisPro, Agilent Technologies,
Version 1.171.37.33 (release 27-03-2014 CrysAlis171 .NET)
(compiled Mar 27 2014,17:12:48)
;
_computing_data_reduction
;
CrysAlisPro, Agilent Technologies,
Version 1.171.37.33 (release 27-03-2014 CrysAlis171 .NET)
(compiled Mar 27 2014,17:12:48)
;
_computing_molecular_graphics 'Olex2 (Dolomanov et al., 2009)'
_computing_publication_material 'Olex2 (Dolomanov et al., 2009)'
_computing_structure_refinement 'XL (Sheldrick, 2008)'
_computing_structure_solution 'ShelXT (Sheldrick, 2008)'
_diffrn_ambient_environment N~2~
_diffrn_ambient_temperature 150(2)
_diffrn_detector 'CCD plate'
_diffrn_detector_area_resol_mean 5.1417
_diffrn_detector_type Ruby
_diffrn_measured_fraction_theta_full 0.998
_diffrn_measured_fraction_theta_max 0.881
_diffrn_measurement_details
;
#__ type_ start__ end____ width___ exp.time_
  1 omega  -21.00   39.00   1.0000   25.0000
omega____ theta____ kappa____ phi______ frames
    -       13.4141  -99.0000   30.0000 60

#__ type_ start__ end____ width___ exp.time_
  2 omega  -58.00   35.00   1.0000   25.0000
omega____ theta____ kappa____ phi______ frames
    -       13.4141  -38.0000  -90.0000 93

#__ type_ start__ end____ width___ exp.time_
  3 omega  -51.00   -9.00   1.0000   25.0000
omega____ theta____ kappa____ phi______ frames
    -       13.4141  -38.0000 -150.0000 42

#__ type_ start__ end____ width___ exp.time_
  4 omega    0.00   27.00   1.0000   25.0000
omega____ theta____ kappa____ phi______ frames
    -      -14.1954  -99.0000 -180.0000 27
;
_diffrn_measurement_device 'four-circle diffractometer'
_diffrn_measurement_device_type 'Xcalibur, Ruby, Gemini'
_diffrn_measurement_method '\w scans'
_diffrn_orient_matrix_UB_11 0.0381038000
_diffrn_orient_matrix_UB_12 0.0187478000
_diffrn_orient_matrix_UB_13 0.0239180000
_diffrn_orient_matrix_UB_21 0.0222665000
_diffrn_orient_matrix_UB_22 -0.0161376000
_diffrn_orient_matrix_UB_23 0.0327678000
_diffrn_orient_matrix_UB_31 0.0769115000
_diffrn_orient_matrix_UB_32 -0.0046156000
_diffrn_orient_matrix_UB_33 -0.0174441000
_diffrn_radiation_monochromator graphite
_diffrn_radiation_probe x-ray
_diffrn_radiation_type MoK\a
_diffrn_radiation_wavelength 0.71073
_diffrn_reflns_av_R_equivalents 0.0563
_diffrn_reflns_av_unetI/netI 0.0962
_diffrn_reflns_Laue_measured_fraction_full 0.998
_diffrn_reflns_Laue_measured_fraction_max 0.881
_diffrn_reflns_limit_h_max 10
_diffrn_reflns_limit_h_min -11
_diffrn_reflns_limit_k_max 40
_diffrn_reflns_limit_k_min -32
_diffrn_reflns_limit_l_max 22
_diffrn_reflns_limit_l_min -23
_diffrn_reflns_number 22985
_diffrn_reflns_point_group_measured_fraction_full 0.998
_diffrn_reflns_point_group_measured_fraction_max 0.881
_diffrn_reflns_theta_full 25.242
_diffrn_reflns_theta_max 30.765
_diffrn_reflns_theta_min 2.512
_diffrn_source 'Enhance (Mo) X-ray Source'
_exptl_absorpt_coefficient_mu 0.649
_exptl_absorpt_correction_T_max 1.00000
_exptl_absorpt_correction_T_min 0.98447
_exptl_absorpt_correction_type multi-scan
_exptl_absorpt_process_details
;
CrysAlisPro, Agilent Technologies,
Version 1.171.37.33 (release 27-03-2014 CrysAlis171 .NET)
(compiled Mar 27 2014,17:12:48)
Empirical absorption correction using spherical harmonics,
 implemented in SCALE3 ABSPACK scaling algorithm.
Empirical absorption correction using spherical harmonics,
 implemented in SCALE3 ABSPACK scaling algorithm.
;
_exptl_crystal_colour orange
_exptl_crystal_colour_primary orange
_exptl_crystal_density_diffrn 1.461
_exptl_crystal_description block
_exptl_crystal_F_000 1632
_exptl_crystal_size_max 0.4
_exptl_crystal_size_mid 0.1
_exptl_crystal_size_min 0.1
_refine_diff_density_max 1.486
_refine_diff_density_min -1.116
_refine_diff_density_rms 0.139
_refine_ls_extinction_method none
_refine_ls_goodness_of_fit_ref 1.025
_refine_ls_hydrogen_treatment constr
_refine_ls_matrix_type full
_refine_ls_number_parameters 435
_refine_ls_number_reflns 9993
_refine_ls_number_restraints 54
_refine_ls_restrained_S_all 1.041
_refine_ls_R_factor_all 0.1198
_refine_ls_R_factor_gt 0.0706
_refine_ls_shift/su_max 0.001
_refine_ls_shift/su_mean 0.000
_refine_ls_structure_factor_coef Fsqd
_refine_ls_weighting_details 'w=1/[\s^2^(Fo^2^)+(0.0851P)^2^+7.4806P] where P=(Fo^2^+2Fc^2^)/3'
_refine_ls_weighting_scheme calc
_refine_ls_wR_factor_gt 0.1633
_refine_ls_wR_factor_ref 0.1915
_reflns_Friedel_coverage 0.000
_reflns_number_gt 6489
_reflns_number_total 9993
_reflns_threshold_expression 'I > 2\s(I)'
_cod_data_source_file c7sc05058e2.cif
_cod_data_source_block js15
_cod_depositor_comments 'Adding full bibliography for 1549011--1549018.cif.'
_cod_database_code 1549016
_chemical_oxdiff_formula 'C20 H20 N2 O2 F P Rh'
_shelx_space_group_comment
;
The symmetry employed for this shelxl refinement is uniquely defined
by the following loop, which should always be used as a source of
symmetry information in preference to the above space-group names.
They are only intended as comments.
;
_reflns_odcompleteness_completeness 99.88
_reflns_odcompleteness_iscentric 1
_reflns_odcompleteness_theta 26.32
_olex2_refinement_description
;

The PF6 was very disordered. The PF6 was simply modlelled as
dioredered over two positions by a rotation about P10.
The occupancy was fixed at 50:50 and the fluorines were refined
isotropically.
DFIX and DANG restraints were used on both parts to give them appropriate
P-F and F-F bond distances and angles.
The thermal ellipsoids of the solvent acetone where large and cigar shaped 
and were refined with a SIMU restraint
1. Fixed Uiso
 At 1.2 times of:
  All C(H) groups
 At 1.5 times of:
  All C(H,H,H) groups
2. Restrained distances
 P10-F11 = P10-F12 = P10-F13 = P10-F14 = P10-F15 = P10-F16
 1.6 with sigma of 0.02
 P10-F11A = P10-F12A = P10-F13A = P10-F14A = P10-F15A = P10-F16A
 1.6 with sigma of 0.02
 F11-F13 = F11-F14 = F11-F15 = F11-F16
 2.26 with sigma of 0.04
 F12-F13 = F12-F14 = F12-F15 = F12-F16
 2.26 with sigma of 0.04
 F13-F15 = F13-F16 = F14-F15 = F14-F16
 2.26 with sigma of 0.04
 F11A-F13A = F11A-F14A = F11A-F15A = F11A-F16A
 2.26 with sigma of 0.04
 F12A-F13A = F12A-F14A = F12A-F15A = F12A-F16A
 2.26 with sigma of 0.04
 F13A-F15A = F13A-F16A = F14A-F15A = F14A-F16A
 2.26 with sigma of 0.04
3. Uiso/Uaniso restraints and constraints
C36 \\sim C37 \\sim C38 \\sim O37: within 1.7A with sigma of 0.004 and sigma
for terminal atoms of 0.008
4. Others
 Fixed Sof: F11(0.5) F12(0.5) F13(0.5) F14(0.5) F15(0.5) F16(0.5) F11A(0.5)
 F12A(0.5) F13A(0.5) F14A(0.5) F15A(0.5) F16A(0.5)
5.a Aromatic/amide H refined with riding coordinates:
 C2(H2), C3(H3), C5(H5), C8(H8), C10(H10), C11(H11), C15(H15), C16(H16),
 C17(H17), C18(H18), C19(H19), C22(H22), C23(H23), C25(H25), C26(H26)
5.b Idealised Me refined as rotating group:
 C13(H13A,H13B,H13C), C14(H14A,H14B,H14C), C32(H32A,H32B,H32C), C33(H33A,H33B,
 H33C), C34(H34A,H34B,H34C), C35(H35A,H35B,H35C), C36(H36A,H36B,H36C), C38(H38A,
 H38B,H38C)
;
_shelx_shelxl_version_number 2014/7
_olex2_submission_special_instructions 'No special instructions were received'

loop_
_space_group_symop_operation_xyz
'x, y, z'
'-x+1/2, y+1/2, -z+1/2'
'-x, -y, -z'
'x-1/2, -y-1/2, z-1/2'

loop_
_atom_site_label
_atom_site_type_symbol
_atom_site_fract_x
_atom_site_fract_y
_atom_site_fract_z
_atom_site_U_iso_or_equiv
_atom_site_adp_type
_atom_site_occupancy
_atom_site_site_symmetry_order
_atom_site_calc_flag
_atom_site_refinement_flags_posn
_atom_site_refinement_flags_adp
_atom_site_refinement_flags_occupancy
_atom_site_disorder_assembly
_atom_site_disorder_group
Cl1 Cl 0.67880(15) 0.54818(4) 0.38864(8) 0.0310(3) Uani 1 1 d . . . . .
N1 N 1.0325(5) 0.57071(15) 0.3449(2) 0.0256(8) Uani 1 1 d . . . . .
Rh1 Rh 0.83304(4) 0.61783(2) 0.35971(2) 0.02233(12) Uani 1 1 d . . . . .
C2 C 1.0733(6) 0.55200(19) 0.2728(3) 0.0304(11) Uani 1 1 d . . . . .
H2 H 1.0209 0.5641 0.2223 0.036 Uiso 1 1 calc R . . . .
C3 C 1.1881(6) 0.51605(19) 0.2690(3) 0.0306(11) Uani 1 1 d . . . . .
H3 H 1.2126 0.5036 0.2165 0.037 Uiso 1 1 calc R . . . .
C4 C 1.2687(6) 0.49782(18) 0.3415(3) 0.0289(10) Uani 1 1 d . . . . .
C5 C 1.2288(6) 0.51787(17) 0.4162(3) 0.0258(10) Uani 1 1 d . . . . .
H5 H 1.2820 0.5067 0.4672 0.031 Uiso 1 1 calc R . . . .
C6 C 1.1119(5) 0.55406(16) 0.4167(3) 0.0226(9) Uani 1 1 d . . . . .
C7 C 1.0596(6) 0.57617(17) 0.4932(3) 0.0240(9) Uani 1 1 d . . . . .
C8 C 1.1246(6) 0.56311(17) 0.5723(3) 0.0259(10) Uani 1 1 d . . . . .
H8 H 1.2073 0.5390 0.5785 0.031 Uiso 1 1 calc R . . . .
C9 C 1.0699(6) 0.58501(17) 0.6423(3) 0.0257(10) Uani 1 1 d . . . . .
C10 C 0.9476(6) 0.62020(18) 0.6296(3) 0.0275(10) Uani 1 1 d . . . . .
H10 H 0.9058 0.6361 0.6757 0.033 Uiso 1 1 calc R . . . .
C11 C 0.8884(6) 0.63157(17) 0.5498(3) 0.0255(10) Uani 1 1 d . . . . .
H11 H 0.8055 0.6556 0.5422 0.031 Uiso 1 1 calc R . . . .
N12 N 0.9422(5) 0.61038(14) 0.4818(2) 0.0236(8) Uani 1 1 d . . . . .
C13 C 1.1410(7) 0.5718(2) 0.7279(3) 0.0352(12) Uani 1 1 d . . . . .
H13A H 1.1789 0.5387 0.7280 0.053 Uiso 1 1 calc GR . . . .
H13B H 1.0548 0.5754 0.7674 0.053 Uiso 1 1 calc GR . . . .
H13C H 1.2358 0.5926 0.7444 0.053 Uiso 1 1 calc GR . . . .
C14 C 1.3944(6) 0.45801(19) 0.3394(4) 0.0365(12) Uani 1 1 d . . . . .
H14A H 1.3467 0.4321 0.3046 0.055 Uiso 1 1 calc GR . . . .
H14B H 1.4219 0.4463 0.3961 0.055 Uiso 1 1 calc GR . . . .
H14C H 1.4960 0.4698 0.3163 0.055 Uiso 1 1 calc GR . . . .
C15 C 0.2398(7) 0.70132(19) 0.6951(3) 0.0348(12) Uani 1 1 d . . . . .
H15 H 0.3285 0.6797 0.7088 0.042 Uiso 1 1 calc R . . . .
C16 C 0.1171(8) 0.7085(2) 0.7502(3) 0.0410(14) Uani 1 1 d . . . . .
H16 H 0.1236 0.6923 0.8020 0.049 Uiso 1 1 calc R . . . .
C17 C -0.0147(8) 0.7391(2) 0.7299(4) 0.0467(15) Uani 1 1 d . . . . .
H17 H -0.1015 0.7426 0.7664 0.056 Uiso 1 1 calc R . . . .
C18 C -0.0199(7) 0.7643(2) 0.6570(4) 0.0437(14) Uani 1 1 d . . . . .
H18 H -0.1088 0.7859 0.6441 0.052 Uiso 1 1 calc R . . . .
C19 C 0.1054(7) 0.7585(2) 0.6011(3) 0.0379(13) Uani 1 1 d . . . . .
H19 H 0.1025 0.7766 0.5513 0.045 Uiso 1 1 calc R . . . .
C20 C 0.2327(6) 0.72602(18) 0.6195(3) 0.0303(11) Uani 1 1 d . . . . .
C21 C 0.3513(6) 0.71409(19) 0.5551(3) 0.0296(11) Uani 1 1 d . . . . .
C22 C 0.3834(6) 0.66657(18) 0.5385(3) 0.0307(11) Uani 1 1 d . . . . .
H22 H 0.3360 0.6425 0.5706 0.037 Uiso 1 1 calc R . . . .
C23 C 0.4837(6) 0.65413(18) 0.4758(3) 0.0305(11) Uani 1 1 d . . . . .
H23 H 0.5031 0.6216 0.4644 0.037 Uiso 1 1 calc R . . . .
C24 C 0.5565(6) 0.68936(18) 0.4292(3) 0.0271(10) Uani 1 1 d . . . . .
C25 C 0.5265(7) 0.73651(18) 0.4473(3) 0.0334(12) Uani 1 1 d . . . . .
H25 H 0.5770 0.7607 0.4168 0.040 Uiso 1 1 calc R . . . .
C26 C 0.4241(7) 0.74878(19) 0.5091(3) 0.0338(12) Uani 1 1 d . . . . .
H26 H 0.4037 0.7813 0.5201 0.041 Uiso 1 1 calc R . . . .
C27 C 0.6633(6) 0.67652(17) 0.3610(3) 0.0270(10) Uani 1 1 d . . . . .
C28 C 0.8287(6) 0.69436(17) 0.3500(3) 0.0269(10) Uani 1 1 d . . . . .
C29 C 0.8822(6) 0.67480(19) 0.2743(3) 0.0310(11) Uani 1 1 d . . . . .
C30 C 0.7496(6) 0.64483(19) 0.2377(3) 0.0282(10) Uani 1 1 d . . . . .
C31 C 0.6142(6) 0.64678(18) 0.2892(3) 0.0271(10) Uani 1 1 d . . . . .
C32 C 0.4485(6) 0.6229(2) 0.2715(3) 0.0352(12) Uani 1 1 d . . . . .
H32A H 0.4660 0.5893 0.2595 0.053 Uiso 1 1 calc GR . . . .
H32B H 0.3882 0.6380 0.2232 0.053 Uiso 1 1 calc GR . . . .
H32C H 0.3827 0.6259 0.3200 0.053 Uiso 1 1 calc GR . . . .
C33 C 0.7460(8) 0.6198(2) 0.1556(3) 0.0421(14) Uani 1 1 d . . . . .
H33A H 0.8587 0.6195 0.1360 0.063 Uiso 1 1 calc GR . . . .
H33B H 0.6698 0.6365 0.1151 0.063 Uiso 1 1 calc GR . . . .
H33C H 0.7073 0.5872 0.1621 0.063 Uiso 1 1 calc GR . . . .
C34 C 1.0432(7) 0.6853(2) 0.2372(4) 0.0416(14) Uani 1 1 d . . . . .
H34A H 1.1328 0.6886 0.2817 0.062 Uiso 1 1 calc GR . . . .
H34B H 1.0324 0.7150 0.2054 0.062 Uiso 1 1 calc GR . . . .
H34C H 1.0701 0.6594 0.2000 0.062 Uiso 1 1 calc GR . . . .
C35 C 0.9280(7) 0.72739(19) 0.4062(3) 0.0374(12) Uani 1 1 d . . . . .
H35A H 0.8883 0.7257 0.4622 0.056 Uiso 1 1 calc GR . . . .
H35B H 0.9150 0.7598 0.3849 0.056 Uiso 1 1 calc GR . . . .
H35C H 1.0462 0.7184 0.4086 0.056 Uiso 1 1 calc GR . . . .
C36 C 1.196(2) 0.5482(6) -0.0249(8) 0.160(4) Uani 1 1 d . U . . .
H36A H 1.2926 0.5281 -0.0091 0.240 Uiso 1 1 calc GR . . . .
H36B H 1.2021 0.5595 -0.0821 0.240 Uiso 1 1 calc GR . . . .
H36C H 1.0928 0.5298 -0.0213 0.240 Uiso 1 1 calc GR . . . .
C37 C 1.1945(16) 0.5881(6) 0.0306(7) 0.127(3) Uani 1 1 d . U . . .
O37 O 1.1735(9) 0.5892(3) 0.1004(4) 0.119(2) Uani 1 1 d . U . . .
C38 C 1.2070(17) 0.6322(5) -0.0183(8) 0.142(4) Uani 1 1 d . U . . .
H38A H 1.3235 0.6373 -0.0306 0.213 Uiso 1 1 calc GR . . . .
H38B H 1.1692 0.6592 0.0138 0.213 Uiso 1 1 calc GR . . . .
H38C H 1.1367 0.6295 -0.0706 0.213 Uiso 1 1 calc GR . . . .
P10 P 0.3179(3) 0.36815(8) 0.12586(13) 0.0631(5) Uani 1 1 d D . . . .
F11 F 0.2112(11) 0.4120(3) 0.1626(6) 0.075(3) Uiso 0.5 1 d D . P A 1
F12 F 0.4214(19) 0.3280(5) 0.0917(10) 0.141(6) Uiso 0.5 1 d D . P A 1
F13 F 0.3608(14) 0.3532(4) 0.2265(6) 0.104(3) Uiso 0.5 1 d D . P A 1
F14 F 0.2813(19) 0.3910(5) 0.0385(7) 0.132(5) Uiso 0.5 1 d D . P A 1
F15 F 0.4646(13) 0.4048(4) 0.1479(7) 0.095(3) Uiso 0.5 1 d D . P A 1
F16 F 0.1516(14) 0.3383(4) 0.1231(8) 0.116(4) Uiso 0.5 1 d D . P A 1
F11A F 0.4821(15) 0.3680(5) 0.1797(8) 0.131(5) Uiso 0.5 1 d D . P A 2
F12A F 0.1729(18) 0.3673(6) 0.0476(8) 0.144(5) Uiso 0.5 1 d D . P A 2
F13A F 0.4088(17) 0.3439(5) 0.0510(8) 0.125(5) Uiso 0.5 1 d D . P A 2
F14A F 0.1923(14) 0.3835(4) 0.1830(7) 0.103(4) Uiso 0.5 1 d D . P A 2
F15A F 0.375(3) 0.4184(5) 0.0949(13) 0.206(8) Uiso 0.5 1 d D . P A 2
F16A F 0.287(2) 0.3113(4) 0.1434(9) 0.153(6) Uiso 0.5 1 d D . P A 2

loop_
_atom_site_aniso_label
_atom_site_aniso_U_11
_atom_site_aniso_U_22
_atom_site_aniso_U_33
_atom_site_aniso_U_23
_atom_site_aniso_U_13
_atom_site_aniso_U_12
Cl1 0.0277(6) 0.0237(6) 0.0410(7) 0.0016(5) -0.0017(5) -0.0003(5)
N1 0.023(2) 0.030(2) 0.0236(19) 0.0016(17) 0.0012(15) 0.0017(17)
Rh1 0.02047(18) 0.0246(2) 0.02153(18) 0.00080(16) -0.00094(12) 0.00144(15)
C2 0.032(3) 0.036(3) 0.023(2) -0.002(2) 0.0030(19) 0.001(2)
C3 0.027(2) 0.034(3) 0.031(3) -0.009(2) 0.0081(19) -0.002(2)
C4 0.021(2) 0.027(3) 0.039(3) -0.005(2) 0.0046(19) -0.004(2)
C5 0.022(2) 0.023(2) 0.031(2) -0.002(2) -0.0009(18) -0.0013(19)
C6 0.019(2) 0.023(2) 0.025(2) -0.0018(19) 0.0001(17) -0.0015(18)
C7 0.022(2) 0.024(2) 0.026(2) 0.0010(19) -0.0007(17) -0.0020(19)
C8 0.023(2) 0.024(2) 0.031(2) -0.002(2) -0.0024(18) 0.0003(19)
C9 0.022(2) 0.026(2) 0.028(2) 0.001(2) -0.0010(18) -0.0033(19)
C10 0.030(2) 0.027(2) 0.026(2) -0.005(2) 0.0017(18) -0.002(2)
C11 0.024(2) 0.022(2) 0.029(2) -0.0019(19) -0.0018(18) 0.0005(18)
N12 0.0231(19) 0.026(2) 0.0217(18) -0.0006(16) -0.0012(14) 0.0010(16)
C13 0.043(3) 0.034(3) 0.028(2) 0.001(2) 0.000(2) 0.002(2)
C14 0.028(3) 0.026(3) 0.056(3) -0.009(2) 0.005(2) 0.001(2)
C15 0.036(3) 0.032(3) 0.037(3) -0.005(2) 0.004(2) -0.005(2)
C16 0.054(4) 0.037(3) 0.032(3) -0.012(2) 0.010(2) -0.015(3)
C17 0.044(3) 0.051(4) 0.047(3) -0.026(3) 0.012(3) -0.009(3)
C18 0.036(3) 0.049(4) 0.046(3) -0.021(3) 0.001(2) 0.006(3)
C19 0.036(3) 0.041(3) 0.035(3) -0.014(2) -0.003(2) 0.001(2)
C20 0.031(3) 0.031(3) 0.030(2) -0.011(2) 0.003(2) -0.002(2)
C21 0.031(3) 0.031(3) 0.026(2) -0.002(2) 0.0021(19) 0.001(2)
C22 0.032(3) 0.025(3) 0.036(3) 0.003(2) 0.009(2) -0.003(2)
C23 0.028(3) 0.022(2) 0.041(3) 0.000(2) 0.003(2) 0.002(2)
C24 0.023(2) 0.030(3) 0.028(2) 0.003(2) 0.0011(18) 0.006(2)
C25 0.047(3) 0.024(3) 0.029(3) 0.006(2) 0.008(2) 0.002(2)
C26 0.049(3) 0.026(3) 0.027(2) -0.001(2) 0.006(2) 0.005(2)
C27 0.024(2) 0.024(2) 0.032(2) 0.007(2) -0.0012(18) 0.0050(19)
C28 0.026(2) 0.023(2) 0.031(2) 0.008(2) -0.0017(19) 0.002(2)
C29 0.027(3) 0.034(3) 0.032(3) 0.011(2) 0.0006(19) 0.006(2)
C30 0.025(2) 0.033(3) 0.025(2) 0.006(2) -0.0019(18) 0.005(2)
C31 0.024(2) 0.028(3) 0.029(2) 0.007(2) -0.0041(18) 0.006(2)
C32 0.024(2) 0.039(3) 0.041(3) 0.000(2) -0.007(2) -0.001(2)
C33 0.046(3) 0.055(4) 0.024(2) -0.005(3) -0.001(2) 0.014(3)
C34 0.029(3) 0.050(4) 0.047(3) 0.018(3) 0.011(2) 0.005(3)
C35 0.036(3) 0.029(3) 0.045(3) 0.002(2) -0.006(2) -0.008(2)
C36 0.179(8) 0.198(9) 0.106(7) 0.003(7) 0.033(7) 0.010(8)
C37 0.136(6) 0.189(7) 0.061(4) 0.011(5) 0.037(4) 0.022(6)
O37 0.124(5) 0.193(7) 0.044(3) 0.023(4) 0.025(3) 0.031(5)
C38 0.139(7) 0.196(9) 0.095(6) 0.024(7) 0.037(6) 0.028(8)
P10 0.0536(11) 0.0681(13) 0.0696(13) -0.0290(10) 0.0179(9) -0.0088(9)

loop_
_atom_type_symbol
_atom_type_description
_atom_type_scat_dispersion_real
_atom_type_scat_dispersion_imag
_atom_type_scat_source
C C 0.0033 0.0016 'International Tables Vol C Tables 4.2.6.8 and 6.1.1.4'
H H 0.0000 0.0000 'International Tables Vol C Tables 4.2.6.8 and 6.1.1.4'
Cl Cl 0.1484 0.1585 'International Tables Vol C Tables 4.2.6.8 and 6.1.1.4'
F F 0.0171 0.0103 'International Tables Vol C Tables 4.2.6.8 and 6.1.1.4'
N N 0.0061 0.0033 'International Tables Vol C Tables 4.2.6.8 and 6.1.1.4'
O O 0.0106 0.0060 'International Tables Vol C Tables 4.2.6.8 and 6.1.1.4'
P P 0.1023 0.0942 'International Tables Vol C Tables 4.2.6.8 and 6.1.1.4'
Rh Rh -1.1178 0.9187 'International Tables Vol C Tables 4.2.6.8 and 6.1.1.4'

loop_
_citation_id
_citation_doi
_citation_year
1 10.1016/j.jinorgbio.2015.10.008 2015

loop_
_geom_angle_atom_site_label_1
_geom_angle_atom_site_label_2
_geom_angle_atom_site_label_3
_geom_angle
C2 N1 Rh1 125.8(3)
C2 N1 C6 118.2(4)
C6 N1 Rh1 115.5(3)
N1 Rh1 Cl1 85.03(11)
N1 Rh1 C27 167.42(17)
N1 Rh1 C28 128.95(17)
N1 Rh1 C29 102.60(17)
N1 Rh1 C30 107.65(16)
N1 Rh1 C31 140.07(17)
N12 Rh1 Cl1 85.43(11)
N12 Rh1 N1 77.12(15)
N12 Rh1 C27 106.72(17)
N12 Rh1 C28 99.83(16)
N12 Rh1 C29 125.76(18)
N12 Rh1 C30 164.24(17)
N12 Rh1 C31 142.01(17)
C27 Rh1 Cl1 107.07(14)
C27 Rh1 C28 39.14(18)
C27 Rh1 C29 65.28(18)
C27 Rh1 C30 65.51(18)
C27 Rh1 C31 39.45(19)
C28 Rh1 Cl1 146.00(13)
C28 Rh1 C29 38.65(19)
C28 Rh1 C30 65.27(19)
C28 Rh1 C31 65.18(18)
C29 Rh1 Cl1 148.74(14)
C29 Rh1 C31 64.53(18)
C30 Rh1 Cl1 109.73(14)
C30 Rh1 C29 39.01(19)
C30 Rh1 C31 38.13(18)
C31 Rh1 Cl1 90.04(14)
N1 C2 H2 118.7
N1 C2 C3 122.6(5)
C3 C2 H2 118.7
C2 C3 H3 119.8
C2 C3 C4 120.4(5)
C4 C3 H3 119.8
C3 C4 C14 121.6(5)
C5 C4 C3 117.0(5)
C5 C4 C14 121.3(5)
C4 C5 H5 119.8
C6 C5 C4 120.4(4)
C6 C5 H5 119.8
N1 C6 C5 121.4(4)
N1 C6 C7 114.9(4)
C5 C6 C7 123.6(4)
C8 C7 C6 123.0(4)
N12 C7 C6 115.4(4)
N12 C7 C8 121.5(4)
C7 C8 H8 119.7
C9 C8 C7 120.6(4)
C9 C8 H8 119.7
C8 C9 C10 117.3(4)
C8 C9 C13 121.1(4)
C10 C9 C13 121.6(4)
C9 C10 H10 120.3
C11 C10 C9 119.4(4)
C11 C10 H10 120.3
C10 C11 H11 118.4
N12 C11 C10 123.3(4)
N12 C11 H11 118.4
C7 N12 Rh1 115.8(3)
C11 N12 Rh1 125.5(3)
C11 N12 C7 118.0(4)
C9 C13 H13A 109.5
C9 C13 H13B 109.5
C9 C13 H13C 109.5
H13A C13 H13B 109.5
H13A C13 H13C 109.5
H13B C13 H13C 109.5
C4 C14 H14A 109.5
C4 C14 H14B 109.5
C4 C14 H14C 109.5
H14A C14 H14B 109.5
H14A C14 H14C 109.5
H14B C14 H14C 109.5
C16 C15 H15 120.0
C16 C15 C20 120.0(5)
C20 C15 H15 120.0
C15 C16 H16 119.8
C17 C16 C15 120.3(6)
C17 C16 H16 119.8
C16 C17 H17 120.1
C18 C17 C16 119.9(5)
C18 C17 H17 120.1
C17 C18 H18 119.6
C17 C18 C19 120.8(6)
C19 C18 H18 119.6
C18 C19 H19 120.4
C20 C19 C18 119.3(6)
C20 C19 H19 120.4
C15 C20 C21 120.3(5)
C19 C20 C15 119.7(5)
C19 C20 C21 119.7(5)
C22 C21 C20 119.0(5)
C26 C21 C20 121.9(5)
C26 C21 C22 119.0(5)
C21 C22 H22 119.7
C23 C22 C21 120.7(5)
C23 C22 H22 119.7
C22 C23 H23 119.9
C22 C23 C24 120.1(5)
C24 C23 H23 119.9
C23 C24 C27 120.7(4)
C25 C24 C23 118.7(4)
C25 C24 C27 120.5(4)
C24 C25 H25 119.5
C26 C25 C24 121.0(5)
C26 C25 H25 119.5
C21 C26 H26 119.7
C25 C26 C21 120.5(5)
C25 C26 H26 119.7
C24 C27 Rh1 126.7(3)
C28 C27 Rh1 71.1(3)
C28 C27 C24 126.4(4)
C28 C27 C31 107.3(4)
C31 C27 Rh1 71.4(3)
C31 C27 C24 126.1(4)
C27 C28 Rh1 69.7(3)
C27 C28 C35 126.8(5)
C29 C28 Rh1 71.0(3)
C29 C28 C27 108.0(4)
C29 C28 C35 125.3(5)
C35 C28 Rh1 125.1(3)
C28 C29 Rh1 70.4(3)
C28 C29 C30 108.2(4)
C28 C29 C34 126.0(5)
C30 C29 Rh1 70.3(3)
C30 C29 C34 125.7(5)
C34 C29 Rh1 127.3(4)
C29 C30 Rh1 70.7(3)
C29 C30 C33 126.7(5)
C31 C30 Rh1 71.3(3)
C31 C30 C29 108.1(4)
C31 C30 C33 124.9(5)
C33 C30 Rh1 128.3(4)
C27 C31 Rh1 69.1(3)
C27 C31 C32 126.2(4)
C30 C31 Rh1 70.6(3)
C30 C31 C27 108.3(4)
C30 C31 C32 125.4(5)
C32 C31 Rh1 126.9(3)
C31 C32 H32A 109.5
C31 C32 H32B 109.5
C31 C32 H32C 109.5
H32A C32 H32B 109.5
H32A C32 H32C 109.5
H32B C32 H32C 109.5
C30 C33 H33A 109.5
C30 C33 H33B 109.5
C30 C33 H33C 109.5
H33A C33 H33B 109.5
H33A C33 H33C 109.5
H33B C33 H33C 109.5
C29 C34 H34A 109.5
C29 C34 H34B 109.5
C29 C34 H34C 109.5
H34A C34 H34B 109.5
H34A C34 H34C 109.5
H34B C34 H34C 109.5
C28 C35 H35A 109.5
C28 C35 H35B 109.5
C28 C35 H35C 109.5
H35A C35 H35B 109.5
H35A C35 H35C 109.5
H35B C35 H35C 109.5
H36A C36 H36B 109.5
H36A C36 H36C 109.5
H36B C36 H36C 109.5
C37 C36 H36A 109.5
C37 C36 H36B 109.5
C37 C36 H36C 109.5
C36 C37 C38 108.8(10)
O37 C37 C36 129.6(15)
O37 C37 C38 121.3(14)
C37 C38 H38A 109.5
C37 C38 H38B 109.5
C37 C38 H38C 109.5
H38A C38 H38B 109.5
H38A C38 H38C 109.5
H38B C38 H38C 109.5
F11 P10 F13 85.1(5)
F12 P10 F11 178.6(7)
F12 P10 F13 94.9(7)
F12 P10 F14 92.9(8)
F12 P10 F15 98.5(7)
F12 P10 F16 94.4(8)
F14 P10 F11 86.9(6)
F14 P10 F13 170.0(7)
F14 P10 F15 91.0(7)
F14 P10 F16 95.5(7)
F15 P10 F11 80.1(5)
F15 P10 F13 81.6(6)
F16 P10 F11 87.1(6)
F16 P10 F13 90.2(6)
F16 P10 F15 165.3(6)
F11A P10 F12A 164.9(8)
F11A P10 F13A 90.2(7)
F11A P10 F15A 85.6(9)
F11A P10 F16A 92.0(8)
F12A P10 F16A 90.6(8)
F13A P10 F12A 75.8(7)
F13A P10 F16A 78.4(7)
F14A P10 F11A 104.3(7)
F14A P10 F12A 90.3(7)
F14A P10 F13A 163.6(7)
F14A P10 F15A 99.3(8)
F14A P10 F16A 93.3(7)
F15A P10 F12A 88.6(9)
F15A P10 F13A 89.2(9)
F15A P10 F16A 167.4(9)

loop_
_geom_bond_atom_site_label_1
_geom_bond_atom_site_label_2
_geom_bond_distance
Cl1 Rh1 2.3855(13)
N1 Rh1 2.107(4)
N1 C2 1.339(6)
N1 C6 1.361(6)
Rh1 N12 2.101(4)
Rh1 C27 2.144(5)
Rh1 C28 2.163(5)
Rh1 C29 2.170(5)
Rh1 C30 2.165(5)
Rh1 C31 2.175(4)
C2 H2 0.9500
C2 C3 1.374(7)
C3 H3 0.9500
C3 C4 1.390(7)
C4 C5 1.389(7)
C4 C14 1.510(7)
C5 H5 0.9500
C5 C6 1.386(6)
C6 C7 1.470(6)
C7 C8 1.390(6)
C7 N12 1.350(6)
C8 H8 0.9500
C8 C9 1.387(6)
C9 C10 1.399(7)
C9 C13 1.499(7)
C10 H10 0.9500
C10 C11 1.373(7)
C11 H11 0.9500
C11 N12 1.348(6)
C13 H13A 0.9800
C13 H13B 0.9800
C13 H13C 0.9800
C14 H14A 0.9800
C14 H14B 0.9800
C14 H14C 0.9800
C15 H15 0.9500
C15 C16 1.390(7)
C15 C20 1.400(7)
C16 H16 0.9500
C16 C17 1.385(9)
C17 H17 0.9500
C17 C18 1.369(9)
C18 H18 0.9500
C18 C19 1.410(8)
C19 H19 0.9500
C19 C20 1.386(8)
C20 C21 1.499(7)
C21 C22 1.394(7)
C21 C26 1.383(7)
C22 H22 0.9500
C22 C23 1.384(7)
C23 H23 0.9500
C23 C24 1.400(7)
C24 C25 1.386(7)
C24 C27 1.488(7)
C25 H25 0.9500
C25 C26 1.382(7)
C26 H26 0.9500
C27 C28 1.443(7)
C27 C31 1.458(7)
C28 C29 1.434(7)
C28 C35 1.487(7)
C29 C30 1.447(7)
C29 C34 1.495(7)
C30 C31 1.418(7)
C30 C33 1.496(7)
C31 C32 1.498(7)
C32 H32A 0.9800
C32 H32B 0.9800
C32 H32C 0.9800
C33 H33A 0.9800
C33 H33B 0.9800
C33 H33C 0.9800
C34 H34A 0.9800
C34 H34B 0.9800
C34 H34C 0.9800
C35 H35A 0.9800
C35 H35B 0.9800
C35 H35C 0.9800
C36 H36A 0.9800
C36 H36B 0.9800
C36 H36C 0.9800
C36 C37 1.437(18)
C37 O37 1.150(10)
C37 C38 1.479(18)
C38 H38A 0.9800
C38 H38B 0.9800
C38 H38C 0.9800
P10 F11 1.639(8)
P10 F12 1.531(12)
P10 F13 1.684(10)
P10 F14 1.555(11)
P10 F15 1.587(10)
P10 F16 1.575(10)
P10 F11A 1.521(11)
P10 F12A 1.649(12)
P10 F13A 1.609(11)
P10 F14A 1.481(10)
P10 F15A 1.578(14)
P10 F16A 1.650(12)
